data_1518134
loop_
_publ_author_name
'Ranjan, Alok'
'Yerande, Ragini'
'Wakchaure, Prasad B.'
'Yerande, Swapnil G.'
'Dethe, Dattatraya H.'

_publ_section_title
;
 Base-Mediated Hydroamination of Propargylamine: A Regioselective
 Intramolecular 5-exo-dig Cycloisomerization en Route to
 Imidazole-2-thione.
;
_journal_issue 21
_journal_name_full 'Organic letters'
_journal_page_first 5788
_journal_page_last 5791
_journal_paper_doi 10.1021/ol502871r
_journal_volume 16
_journal_year 2014
_chemical_formula_sum 'C28 H27 Cl N2 S'
_chemical_formula_weight 459.03
_space_group_IT_number 9
_symmetry_cell_setting monoclinic
_symmetry_Int_Tables_number 9
_symmetry_space_group_name_Hall 'C -2yc'
_symmetry_space_group_name_H-M 'C 1 c 1'
_atom_sites_solution_hydrogens geom
_atom_sites_solution_primary direct
_atom_sites_solution_secondary difmap
_audit_creation_method SHELXL-97
_cell_angle_alpha 90.00
_cell_angle_beta 105.393(4)
_cell_angle_gamma 90.00
_cell_formula_units_Z 4
_cell_length_a 21.221(2)
_cell_length_b 9.6494(8)
_cell_length_c 12.1702(11)
_cell_measurement_reflns_used 999
_cell_measurement_temperature 100(2)
_cell_measurement_theta_max 25.50
_cell_measurement_theta_min 1.99
_cell_volume 2402.7(4)
_computing_structure_refinement 'SHELXL-97 (Sheldrick, 1997)'
_diffrn_ambient_temperature 100(2)
_diffrn_measured_fraction_theta_full 1.000
_diffrn_measured_fraction_theta_max 1.000
_diffrn_radiation_monochromator graphite
_diffrn_radiation_probe x-ray
_diffrn_radiation_type MoK\a
_diffrn_radiation_wavelength 0.71073
_diffrn_reflns_av_R_equivalents 0.0336
_diffrn_reflns_av_sigmaI/netI 0.0402
_diffrn_reflns_limit_h_max 25
_diffrn_reflns_limit_h_min -21
_diffrn_reflns_limit_k_max 11
_diffrn_reflns_limit_k_min -11
_diffrn_reflns_limit_l_max 13
_diffrn_reflns_limit_l_min -14
_diffrn_reflns_number 8472
_diffrn_reflns_theta_full 25.50
_diffrn_reflns_theta_max 25.50
_diffrn_reflns_theta_min 1.99
_diffrn_source 'fine-focus sealed tube'
_exptl_absorpt_coefficient_mu 0.264
_exptl_absorpt_correction_T_max 0.9189
_exptl_absorpt_correction_T_min 0.8273
_exptl_absorpt_correction_type empirical
_exptl_absorpt_process_details sadabs
_exptl_crystal_colour colorless
_exptl_crystal_density_diffrn 1.269
_exptl_crystal_density_method 'not measured'
_exptl_crystal_description block
_exptl_crystal_F_000 968
_exptl_crystal_size_max 0.29
_exptl_crystal_size_mid 0.21
_exptl_crystal_size_min 0.16
_refine_diff_density_max 0.169
_refine_diff_density_min -0.165
_refine_diff_density_rms 0.039
_refine_ls_abs_structure_details 'Flack H D (1983), Acta Cryst. A39, 876-881'
_refine_ls_abs_structure_Flack 0.01(4)
_refine_ls_extinction_method none
_refine_ls_goodness_of_fit_ref 1.054
_refine_ls_hydrogen_treatment mixed
_refine_ls_matrix_type full
_refine_ls_number_parameters 289
_refine_ls_number_reflns 3519
_refine_ls_number_restraints 89
_refine_ls_restrained_S_all 1.041
_refine_ls_R_factor_all 0.0335
_refine_ls_R_factor_gt 0.0291
_refine_ls_shift/su_max 0.001
_refine_ls_shift/su_mean 0.000
_refine_ls_structure_factor_coef Fsqd
_refine_ls_weighting_details 'calc w=1/[\s^2^(Fo^2^)+(0.0244P)^2^+0.8455P] where P=(Fo^2^+2Fc^2^)/3'
_refine_ls_weighting_scheme calc
_refine_ls_wR_factor_gt 0.0612
_refine_ls_wR_factor_ref 0.0627
_reflns_number_gt 3275
_reflns_number_total 3519
_reflns_threshold_expression >2sigma(I)
_cod_data_source_file ol502871r_si_003.cif
_cod_data_source_block 2deca
_cod_depositor_comments 'Adding full bibliography for 1518134--1518136.cif.'
_cod_original_sg_symbol_H-M 'C c'
_cod_database_code 1518134

loop_
_symmetry_equiv_pos_as_xyz
'x, y, z'
'x, -y, z+1/2'
'x+1/2, y+1/2, z'
'x+1/2, -y+1/2, z+1/2'

loop_
_atom_site_label
_atom_site_type_symbol
_atom_site_fract_x
_atom_site_fract_y
_atom_site_fract_z
_atom_site_U_iso_or_equiv
_atom_site_adp_type
_atom_site_occupancy
_atom_site_symmetry_multiplicity
_atom_site_calc_flag
_atom_site_refinement_flags
C1 C 0.63053(11) 1.29860(19) 0.07348(19) 0.0191(5) Uani 1 1 d U
C2 C 0.68640(11) 1.3314(2) 0.0404(2) 0.0254(5) Uani 1 1 d U
H2 H 0.7265 1.2951 0.0804 0.030 Uiso 1 1 calc R
C3 C 0.68297(13) 1.4177(2) -0.0518(2) 0.0329(6) Uani 1 1 d U
H3 H 0.7207 1.4399 -0.0730 0.039 Uiso 1 1 calc R
C4 C 0.62372(14) 1.4708(2) -0.1119(2) 0.0353(7) Uani 1 1 d U
H4 H 0.6214 1.5275 -0.1747 0.042 Uiso 1 1 calc R
C5 C 0.56817(14) 1.4407(2) -0.0801(2) 0.0302(6) Uani 1 1 d U
H5 H 0.5283 1.4775 -0.1206 0.036 Uiso 1 1 calc R
C6 C 0.57145(11) 1.3549(2) 0.0129(2) 0.0238(5) Uani 1 1 d U
H6 H 0.5336 1.3351 0.0348 0.029 Uiso 1 1 calc R
C7 C 0.63508(10) 1.2077(2) 0.17602(19) 0.0184(5) Uani 1 1 d U
H7A H 0.6788 1.1689 0.2000 0.022 Uiso 1 1 calc R
H7B H 0.6288 1.2648 0.2379 0.022 Uiso 1 1 calc R
C8 C 0.53058(10) 1.10171(19) 0.18509(17) 0.0166(4) Uani 1 1 d U
C17 C 0.44701(10) 0.93623(19) 0.20385(18) 0.0160(4) Uani 1 1 d U
C18 C 0.38668(10) 1.0015(2) 0.17185(19) 0.0205(5) Uani 1 1 d U
H18 H 0.3788 1.0699 0.1160 0.025 Uiso 1 1 calc R
C19 C 0.33832(10) 0.96479(19) 0.2233(2) 0.0205(5) Uani 1 1 d U
H19 H 0.2979 1.0089 0.2029 0.025 Uiso 1 1 calc R
C20 C 0.35040(10) 0.8625(2) 0.3048(2) 0.0208(5) Uani 1 1 d U
C21 C 0.41017(11) 0.7956(2) 0.3369(2) 0.0234(5) Uani 1 1 d U
H21 H 0.4176 0.7260 0.3917 0.028 Uiso 1 1 calc R
C22 C 0.45837(10) 0.8339(2) 0.2864(2) 0.0213(5) Uani 1 1 d U
H22 H 0.4989 0.7905 0.3080 0.026 Uiso 1 1 calc R
C23 C 0.53605(9) 0.88432(19) 0.10791(17) 0.0153(4) Uani 1 1 d U
C24 C 0.51677(10) 0.7617(2) 0.06019(18) 0.0191(5) Uani 1 1 d U
H24 H 0.5484 0.7106 0.0377 0.023 Uiso 1 1 calc R
C25 C 0.45161(10) 0.6968(2) 0.03857(19) 0.0184(5) Uani 1 1 d U
C26 C 0.39693(12) 0.7605(2) -0.0303(2) 0.0306(6) Uani 1 1 d U
H26 H 0.4007 0.8466 -0.0623 0.037 Uiso 1 1 calc R
C27 C 0.33651(12) 0.6961(3) -0.0519(3) 0.0413(7) Uani 1 1 d U
H27 H 0.2999 0.7402 -0.0975 0.050 Uiso 1 1 calc R
C28 C 0.32998(12) 0.5683(3) -0.0068(2) 0.0378(6) Uani 1 1 d U
H28 H 0.2892 0.5259 -0.0224 0.045 Uiso 1 1 calc R
C29 C 0.38383(12) 0.5029(2) 0.0616(2) 0.0324(6) Uani 1 1 d U
H29 H 0.3797 0.4163 0.0926 0.039 Uiso 1 1 calc R
C30 C 0.44427(11) 0.5674(2) 0.0839(2) 0.0243(5) Uani 1 1 d U
H30 H 0.4807 0.5232 0.1301 0.029 Uiso 1 1 calc R
C31 C 0.60269(10) 0.95253(19) 0.12201(18) 0.0156(4) Uani 1 1 d U
C32 C 0.65451(10) 0.8846(2) 0.22088(18) 0.0179(5) Uani 1 1 d U
H32A H 0.6903 0.9490 0.2486 0.022 Uiso 1 1 calc R
H32B H 0.6352 0.8652 0.2830 0.022 Uiso 1 1 calc R
C33 C 0.68139(10) 0.7495(2) 0.18454(19) 0.0202(5) Uani 1 1 d U
H33A H 0.7148 0.7122 0.2482 0.024 Uiso 1 1 calc R
H33B H 0.6465 0.6818 0.1631 0.024 Uiso 1 1 calc R
C34 C 0.71017(11) 0.7745(2) 0.0850(2) 0.0223(5) Uani 1 1 d U
H34A H 0.7273 0.6882 0.0638 0.027 Uiso 1 1 calc R
H34B H 0.7460 0.8399 0.1071 0.027 Uiso 1 1 calc R
C35 C 0.65835(10) 0.8313(2) -0.01647(18) 0.0198(5) Uani 1 1 d U
H35A H 0.6252 0.7611 -0.0437 0.024 Uiso 1 1 calc R
H35B H 0.6783 0.8520 -0.0776 0.024 Uiso 1 1 calc R
C36 C 0.62606(10) 0.96224(19) 0.01344(18) 0.0173(4) Uani 1 1 d U
H36A H 0.5889 0.9847 -0.0499 0.021 Uiso 1 1 calc R
H36B H 0.6569 1.0382 0.0220 0.021 Uiso 1 1 calc R
N1 N 0.58765(8) 1.09396(16) 0.15669(15) 0.0163(4) Uani 1 1 d U
N2 N 0.49872(8) 0.97635(16) 0.15552(15) 0.0155(4) Uani 1 1 d U
S S 0.50260(3) 1.23473(5) 0.24515(5) 0.02069(12) Uani 1 1 d U
Cl Cl 0.28948(3) 0.81586(6) 0.37018(5) 0.02802(14) Uani 1 1 d U

loop_
_atom_site_aniso_label
_atom_site_aniso_U_11
_atom_site_aniso_U_22
_atom_site_aniso_U_33
_atom_site_aniso_U_23
_atom_site_aniso_U_13
_atom_site_aniso_U_12
C1 0.0275(12) 0.0127(9) 0.0185(12) -0.0051(8) 0.0087(10) -0.0063(8)
C2 0.0299(13) 0.0237(11) 0.0258(13) -0.0061(10) 0.0129(10) -0.0082(9)
C3 0.0512(16) 0.0206(11) 0.0371(15) -0.0062(11) 0.0296(13) -0.0126(11)
C4 0.070(2) 0.0145(11) 0.0264(14) 0.0003(10) 0.0219(13) -0.0058(12)
C5 0.0501(16) 0.0159(10) 0.0229(13) 0.0000(10) 0.0067(11) -0.0011(11)
C6 0.0305(13) 0.0193(10) 0.0218(13) -0.0040(9) 0.0074(10) -0.0054(9)
C7 0.0185(11) 0.0177(10) 0.0185(12) -0.0052(9) 0.0042(9) -0.0041(8)
C8 0.0212(11) 0.0157(9) 0.0113(11) 0.0024(8) 0.0013(9) -0.0001(8)
C17 0.0166(11) 0.0170(10) 0.0157(11) -0.0028(8) 0.0066(8) -0.0014(8)
C18 0.0218(12) 0.0182(10) 0.0209(13) 0.0010(9) 0.0045(9) 0.0010(9)
C19 0.0133(11) 0.0204(10) 0.0274(13) -0.0024(9) 0.0048(9) 0.0005(9)
C20 0.0182(11) 0.0231(10) 0.0244(13) -0.0054(9) 0.0116(9) -0.0046(9)
C21 0.0225(12) 0.0239(11) 0.0254(13) 0.0075(9) 0.0092(10) 0.0011(9)
C22 0.0174(11) 0.0216(10) 0.0257(13) 0.0028(9) 0.0073(9) 0.0038(9)
C23 0.0173(11) 0.0162(9) 0.0131(11) 0.0042(8) 0.0052(8) 0.0017(8)
C24 0.0188(11) 0.0193(10) 0.0197(12) -0.0011(9) 0.0061(9) 0.0003(8)
C25 0.0188(11) 0.0195(10) 0.0177(11) -0.0057(9) 0.0064(9) -0.0012(9)
C26 0.0321(13) 0.0249(11) 0.0306(15) 0.0031(10) 0.0007(11) -0.0021(10)
C27 0.0219(14) 0.0457(15) 0.0461(18) -0.0010(13) -0.0086(12) 0.0014(12)
C28 0.0236(13) 0.0412(14) 0.0488(18) -0.0108(13) 0.0099(12) -0.0155(11)
C29 0.0314(14) 0.0227(12) 0.0450(16) -0.0019(10) 0.0133(12) -0.0080(10)
C30 0.0207(12) 0.0206(11) 0.0314(14) -0.0013(10) 0.0065(10) 0.0009(9)
C31 0.0182(11) 0.0148(9) 0.0140(11) -0.0007(8) 0.0048(9) -0.0004(8)
C32 0.0195(11) 0.0200(10) 0.0147(12) 0.0001(9) 0.0052(9) -0.0021(8)
C33 0.0183(11) 0.0207(11) 0.0199(12) 0.0013(9) 0.0019(9) 0.0017(8)
C34 0.0213(12) 0.0216(11) 0.0257(14) -0.0032(9) 0.0092(10) 0.0013(9)
C35 0.0220(12) 0.0219(10) 0.0183(12) -0.0038(9) 0.0105(9) -0.0032(9)
C36 0.0174(11) 0.0191(10) 0.0160(11) 0.0021(8) 0.0052(9) -0.0029(8)
N1 0.0168(9) 0.0147(8) 0.0187(10) -0.0007(7) 0.0071(7) -0.0025(7)
N2 0.0168(9) 0.0154(8) 0.0160(10) -0.0006(7) 0.0073(7) -0.0005(7)
S 0.0230(3) 0.0172(2) 0.0238(3) -0.0037(2) 0.0097(2) 0.0002(2)
Cl 0.0229(3) 0.0338(3) 0.0334(3) -0.0024(3) 0.0181(2) -0.0044(2)

loop_
_atom_type_symbol
_atom_type_description
_atom_type_scat_dispersion_real
_atom_type_scat_dispersion_imag
_atom_type_scat_source
C C 0.0033 0.0016 'International Tables Vol C Tables 4.2.6.8 and 6.1.1.4'
H H 0.0000 0.0000 'International Tables Vol C Tables 4.2.6.8 and 6.1.1.4'
N N 0.0061 0.0033 'International Tables Vol C Tables 4.2.6.8 and 6.1.1.4'
S S 0.1246 0.1234 'International Tables Vol C Tables 4.2.6.8 and 6.1.1.4'
Cl Cl 0.1484 0.1585 'International Tables Vol C Tables 4.2.6.8 and 6.1.1.4'

loop_
_geom_angle_atom_site_label_1
_geom_angle_atom_site_label_2
_geom_angle_atom_site_label_3
_geom_angle
C6 C1 C2 118.6(2)
C6 C1 C7 121.2(2)
C2 C1 C7 120.1(2)
C3 C2 C1 120.6(2)
C4 C3 C2 120.0(2)
C5 C4 C3 120.4(2)
C4 C5 C6 119.8(2)
C1 C6 C5 120.6(2)
N1 C7 C1 114.37(17)
N1 C8 N2 107.15(17)
N1 C8 S 127.30(15)
N2 C8 S 125.55(16)
C22 C17 C18 119.9(2)
C22 C17 N2 119.17(18)
C18 C17 N2 120.92(18)
C19 C18 C17 119.8(2)
C20 C19 C18 119.5(2)
C19 C20 C21 121.3(2)
C19 C20 Cl 119.67(17)
C21 C20 Cl 119.01(17)
C22 C21 C20 118.9(2)
C21 C22 C17 120.57(19)
C24 C23 N2 126.55(19)
C24 C23 C31 126.80(19)
N2 C23 C31 106.64(15)
C23 C24 C25 128.2(2)
C26 C25 C30 118.4(2)
C26 C25 C24 120.99(19)
C30 C25 C24 120.56(19)
C25 C26 C27 120.1(2)
C28 C27 C26 120.9(2)
C27 C28 C29 119.9(2)
C28 C29 C30 119.3(2)
C29 C30 C25 121.4(2)
N1 C31 C23 99.51(15)
N1 C31 C36 109.35(15)
C23 C31 C36 115.55(16)
N1 C31 C32 109.29(16)
C23 C31 C32 110.55(16)
C36 C31 C32 111.80(17)
C33 C32 C31 112.24(17)
C34 C33 C32 110.81(18)
C33 C34 C35 110.40(19)
C34 C35 C36 112.25(18)
C35 C36 C31 115.05(16)
C8 N1 C7 122.92(16)
C8 N1 C31 113.51(15)
C7 N1 C31 122.86(16)
C8 N2 C23 111.53(17)
C8 N2 C17 120.30(17)
C23 N2 C17 125.03(15)

loop_
_geom_bond_atom_site_label_1
_geom_bond_atom_site_label_2
_geom_bond_distance
C1 C6 1.385(3)
C1 C2 1.386(3)
C1 C7 1.508(3)
C2 C3 1.383(3)
C3 C4 1.375(4)
C4 C5 1.366(4)
C5 C6 1.390(3)
C7 N1 1.465(2)
C8 N1 1.347(3)
C8 N2 1.386(2)
C8 S 1.663(2)
C17 C22 1.384(3)
C17 C18 1.387(3)
C17 N2 1.429(3)
C18 C19 1.383(3)
C19 C20 1.374(3)
C20 C21 1.384(3)
C20 Cl 1.747(2)
C21 C22 1.376(3)
C23 C24 1.334(3)
C23 N2 1.413(3)
C23 C31 1.528(3)
C24 C25 1.477(3)
C25 C26 1.382(3)
C25 C30 1.390(3)
C26 C27 1.386(3)
C27 C28 1.372(4)
C28 C29 1.376(4)
C29 C30 1.386(3)
C31 N1 1.488(2)
C31 C36 1.532(3)
C31 C32 1.544(3)
C32 C33 1.534(3)
C33 C34 1.514(3)
C34 C35 1.521(3)
C35 C36 1.527(3)

loop_
_geom_torsion_atom_site_label_1
_geom_torsion_atom_site_label_2
_geom_torsion_atom_site_label_3
_geom_torsion_atom_site_label_4
_geom_torsion
C6 C1 C2 C3 -0.5(3)
C7 C1 C2 C3 -178.3(2)
C1 C2 C3 C4 -0.5(3)
C2 C3 C4 C5 1.1(3)
C3 C4 C5 C6 -0.6(3)
C2 C1 C6 C5 1.0(3)
C7 C1 C6 C5 178.77(19)
C4 C5 C6 C1 -0.5(3)
C6 C1 C7 N1 50.8(3)
C2 C1 C7 N1 -131.4(2)
C22 C17 C18 C19 0.5(3)
N2 C17 C18 C19 -177.32(18)
C17 C18 C19 C20 -0.8(3)
C18 C19 C20 C21 0.2(3)
C18 C19 C20 Cl 179.92(17)
C19 C20 C21 C22 0.6(3)
Cl C20 C21 C22 -179.12(17)
C20 C21 C22 C17 -0.8(3)
C18 C17 C22 C21 0.3(3)
N2 C17 C22 C21 178.17(19)
N2 C23 C24 C25 4.4(4)
C31 C23 C24 C25 -175.7(2)
C23 C24 C25 C26 59.9(3)
C23 C24 C25 C30 -122.5(3)
C30 C25 C26 C27 0.7(4)
C24 C25 C26 C27 178.3(2)
C25 C26 C27 C28 -0.8(4)
C26 C27 C28 C29 0.5(5)
C27 C28 C29 C30 -0.2(4)
C28 C29 C30 C25 0.0(4)
C26 C25 C30 C29 -0.3(4)
C24 C25 C30 C29 -178.0(2)
C24 C23 C31 N1 168.6(2)
N2 C23 C31 N1 -11.49(19)
C24 C23 C31 C36 51.7(3)
N2 C23 C31 C36 -128.39(17)
C24 C23 C31 C32 -76.5(3)
N2 C23 C31 C32 103.38(18)
N1 C31 C32 C33 -169.90(17)
C23 C31 C32 C33 81.5(2)
C36 C31 C32 C33 -48.7(2)
C31 C32 C33 C34 57.0(2)
C32 C33 C34 C35 -59.8(2)
C33 C34 C35 C36 55.4(2)
C34 C35 C36 C31 -48.8(2)
N1 C31 C36 C35 166.18(16)
C23 C31 C36 C35 -82.6(2)
C32 C31 C36 C35 45.0(2)
N2 C8 N1 C7 -179.60(17)
S C8 N1 C7 0.0(3)
N2 C8 N1 C31 -9.1(2)
S C8 N1 C31 170.53(15)
C1 C7 N1 C8 -96.9(2)
C1 C7 N1 C31 93.5(2)
C23 C31 N1 C8 12.8(2)
C36 C31 N1 C8 134.33(18)
C32 C31 N1 C8 -103.0(2)
C23 C31 N1 C7 -176.65(17)
C36 C31 N1 C7 -55.2(2)
C32 C31 N1 C7 67.5(2)
N1 C8 N2 C23 0.6(2)
S C8 N2 C23 -179.01(15)
N1 C8 N2 C17 161.58(17)
S C8 N2 C17 -18.0(3)
C24 C23 N2 C8 -172.6(2)
C31 C23 N2 C8 7.5(2)
C24 C23 N2 C17 27.5(3)
C31 C23 N2 C17 -152.38(17)
C22 C17 N2 C8 -106.1(2)
C18 C17 N2 C8 71.7(2)
C22 C17 N2 C23 52.1(3)
C18 C17 N2 C23 -130.0(2)
